data_4116912
loop_
_publ_author_name
'M. Matzapetakis'
'C. P. Raptopoulou'
'A. Tsohos'
'V. Papaefthymiou'
'N. Moon'
'A. Salifoglou'

_publ_section_title
;
 Synthesis, Spectroscopic and Structural Characterization of the First
 Mononuclear, Water Soluble Iron-Citrate Complex, (NH4)5Fe(C6H4O7)2.2H2O
;
_journal_name_full 'Journal of the American Chemical Society'
_journal_page_first 13266
_journal_page_last 13267
_journal_paper_doi 10.1021/ja9807035
_journal_volume 120
_journal_year 1998
_chemical_formula_analytical '[(NH4)5Fe(C6H4O7)2]2H2O'
_chemical_formula_structural '[(NH4)5Fe(citrate)2]2H2O'
_chemical_formula_sum 'C12 H32 Fe N5 O16'
_chemical_formula_weight 558.27
_chemical_name_systematic
; 
 ? 
;
_space_group_IT_number 2
_symmetry_cell_setting triclinic
_symmetry_space_group_name_Hall '-P 1'
_symmetry_space_group_name_H-M 'P -1'
_atom_sites_solution_hydrogens geom
_atom_sites_solution_primary direct
_atom_sites_solution_secondary difmap
_audit_creation_method SHELXL
_cell_angle_alpha 90.93(2)
_cell_angle_beta 105.69(2)
_cell_angle_gamma 118.58(2)
_cell_formula_units_Z 1
_cell_length_a 9.669(7)
_cell_length_b 9.714(7)
_cell_length_c 7.265(5)
_cell_measurement_reflns_used 25
_cell_measurement_temperature 298
_cell_measurement_theta_max 11.6
_cell_measurement_theta_min 6.5
_cell_volume 568.3(7)
_computing_cell_refinement 'Program LEAST (UCLA Crystallographic package)'
_computing_data_collection 'Program COLLECT (UCLA Crystallographic package)'
_computing_data_reduction 'Program REDUCE (UCLA Crystallographic package)'
_computing_molecular_graphics ORTEP
_computing_structure_refinement 'SHELXL-93 (Sheldrick, 1993)'
_computing_structure_solution 'SHELXS-86 (Sheldrick, 1990)'
_diffrn_ambient_temperature 298
_diffrn_measurement_device 'Crystal Logic Dual Goniometer diffractometer'
_diffrn_measurement_method 'theta-2theta scan'
_diffrn_radiation_monochromator graphite
_diffrn_radiation_source 'fine-focus sealed tube'
_diffrn_radiation_type MoK\a
_diffrn_radiation_wavelength 0.71073
_diffrn_reflns_av_R_equivalents 0.0096
_diffrn_reflns_av_sigmaI/netI 0.0395
_diffrn_reflns_limit_h_max 11
_diffrn_reflns_limit_h_min -11
_diffrn_reflns_limit_k_max 11
_diffrn_reflns_limit_k_min -11
_diffrn_reflns_limit_l_max 8
_diffrn_reflns_limit_l_min 0
_diffrn_reflns_number 2192
_diffrn_reflns_theta_max 25.00
_diffrn_reflns_theta_min 2.42
_diffrn_standards_decay_% 2.5
_diffrn_standards_interval_count 97
_diffrn_standards_number 3
_exptl_absorpt_coefficient_mu 0.751
_exptl_absorpt_correction_T_max 1.00
_exptl_absorpt_correction_T_min 0.91
_exptl_absorpt_correction_type 'psi-scan empirical'
_exptl_crystal_colour yellow
_exptl_crystal_density_diffrn 1.631
_exptl_crystal_density_meas 1.61
_exptl_crystal_density_method 'floating method'
_exptl_crystal_description parallelipiped
_exptl_crystal_F_000 293
_exptl_crystal_size_max 0.50
_exptl_crystal_size_mid 0.25
_exptl_crystal_size_min 0.15
_refine_diff_density_max 0.665
_refine_diff_density_min -0.448
_refine_diff_density_rms 0.055
_refine_ls_extinction_coef 0.243(10)
_refine_ls_extinction_expression Fc^*^=kFc[1+0.001xFc^2^\l^3^/sin(2\q)]^-1/4^
_refine_ls_extinction_method SHELXL
_refine_ls_goodness_of_fit_all 1.079
_refine_ls_goodness_of_fit_obs 1.086
_refine_ls_matrix_type full
_refine_ls_number_parameters 222
_refine_ls_number_reflns 2017
_refine_ls_number_restraints 0
_refine_ls_restrained_S_all 1.079
_refine_ls_restrained_S_obs 1.086
_refine_ls_R_factor_all 0.0307
_refine_ls_R_factor_obs 0.0304
_refine_ls_shift/esd_max 0.046
_refine_ls_shift/esd_mean 0.016
_refine_ls_structure_factor_coef Fsqd
_refine_ls_weighting_details 'w=1/[\s^2^(Fo^2^)+(0.0217P)^2^+0.4719P] where P=(Fo^2^+2Fc^2^)/3'
_refine_ls_weighting_scheme calc
_refine_ls_wR_factor_all 0.0820
_refine_ls_wR_factor_obs 0.0816
_reflns_number_observed 1981
_reflns_number_total 2017
_reflns_observed_criterion >2sigma(I)
_cod_data_source_file ja9807035.cif
_cod_data_source_block shel93
_cod_depositor_comments
;
The following automatic conversions were performed:

'_refine_ls_weighting_scheme' value 'calc
w=1/[\s^2^(Fo^2^)+(0.0217P)^2^+0.4719P] where P=(Fo^2^+2Fc^2^)/3' was
changed to 'calc'. New tag '_refine_ls_weighting_details' was
created. The value of the new tag was set to
'w=1/[\s^2^(Fo^2^)+(0.0217P)^2^+0.4719P] where P=(Fo^2^+2Fc^2^)/3'.

Automatic conversion script
Id: cif_fix_values 3143 2015-03-26 13:38:13Z robertas 
;
_cod_original_cell_volume 568.2(7)
_cod_database_code 4116912

loop_
_symmetry_equiv_pos_as_xyz
'x, y, z'
'-x, -y, -z'

loop_
_atom_site_aniso_label
_atom_site_aniso_U_11
_atom_site_aniso_U_22
_atom_site_aniso_U_33
_atom_site_aniso_U_23
_atom_site_aniso_U_13
_atom_site_aniso_U_12
Fe 0.0171(2) 0.0173(2) 0.0213(2) 0.00210(14) 0.0046(2) 0.0060(2)
O1 0.0239(7) 0.0218(7) 0.0359(8) 0.0057(6) -0.0002(6) 0.0093(6)
O3 0.0214(6) 0.0188(6) 0.0203(6) 0.0039(5) 0.0053(5) 0.0071(5)
O4 0.0371(9) 0.0384(9) 0.0458(10) 0.0019(7) 0.0253(8) 0.0046(7)
C1 0.0279(10) 0.0226(10) 0.0245(10) 0.0058(8) 0.0077(8) 0.0139(8)
O2 0.0456(9) 0.0261(8) 0.0414(9) 0.0071(7) -0.0023(7) 0.0198(7)
C2 0.0224(10) 0.0171(9) 0.0305(11) 0.0044(8) 0.0056(8) 0.0076(8)
C3 0.0172(9) 0.0166(9) 0.0250(10) 0.0026(7) 0.0042(7) 0.0064(7)
C4 0.0211(9) 0.0245(10) 0.0298(10) 0.0040(8) 0.0088(8) 0.0100(8)
O5 0.0244(7) 0.0277(8) 0.0322(8) -0.0062(6) 0.0118(6) 0.0046(6)
C5 0.0213(10) 0.0219(10) 0.0340(11) -0.0003(8) -0.0004(9) 0.0084(8)
C6 0.0232(10) 0.0319(11) 0.0388(12) 0.0087(9) 0.0066(9) 0.0137(9)
O6 0.0730(14) 0.0835(15) 0.0399(10) 0.0084(10) -0.0001(10) 0.0602(13)
O7 0.0653(13) 0.0471(11) 0.080(2) -0.0165(11) -0.0154(11) 0.0405(11)
N2 0.0344(11) 0.0358(11) 0.0475(13) -0.0003(10) 0.0101(10) 0.0178(10)
N1 0.063(2) 0.0515(13) 0.0305(11) 0.0143(10) 0.0181(10) 0.0421(13)
OW 0.086(2) 0.0651(14) 0.0534(13) 0.0123(11) 0.0384(13) 0.0462(14)
N3 0.064(4) 0.068(3) 0.047(3) 0.025(2) -0.004(3) 0.009(3)

loop_
_atom_site_label
_atom_site_type_symbol
_atom_site_fract_x
_atom_site_fract_y
_atom_site_fract_z
_atom_site_U_iso_or_equiv
_atom_site_thermal_displace_type
_atom_site_occupancy
_atom_site_calc_flag
_atom_site_refinement_flags
Fe Fe 0.0000 0.0000 0.0000 0.0200(2) Uani 1 d S
O1 O -0.0041(2) 0.1974(2) -0.0972(2) 0.0304(3) Uani 1 d .
O3 O 0.1939(2) 0.14392(15) 0.2196(2) 0.0218(3) Uani 1 d .
O4 O 0.4016(2) 0.2533(2) -0.1380(3) 0.0441(4) Uani 1 d .
C1 C 0.1094(2) 0.3444(2) -0.0497(3) 0.0246(4) Uani 1 d .
O2 O 0.0879(2) 0.4504(2) -0.1204(2) 0.0405(4) Uani 1 d .
C2 C 0.2755(2) 0.3932(2) 0.1008(3) 0.0250(4) Uani 1 d .
C3 C 0.3142(2) 0.2585(2) 0.1443(3) 0.0211(4) Uani 1 d .
C4 C 0.3026(2) 0.1795(2) -0.0510(3) 0.0256(4) Uani 1 d .
O5 O 0.1760(2) 0.0398(2) -0.1223(2) 0.0313(4) Uani 1 d .
C5 C 0.4882(2) 0.3311(2) 0.2921(3) 0.0290(5) Uani 1 d .
C6 C 0.5544(3) 0.2173(3) 0.3393(3) 0.0320(5) Uani 1 d .
O6 O 0.6614(3) 0.2534(3) 0.5026(3) 0.0603(6) Uani 1 d .
O7 O 0.5113(3) 0.1051(2) 0.2125(4) 0.0679(7) Uani 1 d .
N2 N 0.2951(3) -0.2276(3) 0.0931(4) 0.0399(5) Uani 1 d .
N1 N 0.2285(3) -0.0317(3) -0.4850(3) 0.0413(5) Uani 1 d .
OW O 0.1221(4) 0.2612(3) 0.5022(4) 0.0606(6) Uani 1 d .
N3 N 0.0000 0.5000 0.5000 0.075(2) Uani 1 d S
H2A H 0.3560(32) 0.4721(31) 0.0654(36) 0.031(6) Uiso 1 d .
H2B H 0.2768(28) 0.4388(28) 0.2212(37) 0.027(6) Uiso 1 d .
H5A H 0.4852(28) 0.3757(28) 0.4130(36) 0.027(6) Uiso 1 d .
H5B H 0.5668(35) 0.4174(34) 0.2463(40) 0.041(7) Uiso 1 d .
HN1A H 0.2796(44) -0.0902(43) -0.4851(51) 0.067(10) Uiso 1 d .
HN1B H 0.2679(53) 0.0288(53) -0.3813(72) 0.092(14) Uiso 1 d .
HN1C H 0.2328(38) 0.0247(38) -0.5832(51) 0.053(8) Uiso 1 d .
HN1D H 0.1203(53) -0.0966(46) -0.4936(54) 0.074(11) Uiso 1 d .
HN2A H 0.2215(51) -0.3233(52) 0.0156(61) 0.079(11) Uiso 1 d .
HN2B H 0.2338(60) -0.1862(56) 0.0664(68) 0.100(15) Uiso 1 d .
HN2C H 0.3799(68) -0.1797(62) 0.0614(80) 0.119(18) Uiso 1 d .
HN2D H 0.3293(46) -0.2248(43) 0.2217(64) 0.071(11) Uiso 1 d .
HN3A H 0.0242(82) 0.4911(78) 0.6023(100) 0.044(19) Uiso 0.50 d P
HN3B H 0.0784(62) 0.5477(64) 0.4970(86) 0.027(16) Uiso 0.50 d P
HOWA H 0.1492(46) 0.2233(44) 0.4078(59) 0.077(11) Uiso 1 d .
HOWB H 0.0755(50) 0.2902(50) 0.4404(60) 0.071(15) Uiso 1 d .

loop_
_atom_type_symbol
_atom_type_description
_atom_type_scat_dispersion_real
_atom_type_scat_dispersion_imag
_atom_type_scat_source
C C 0.0033 0.0016 'International Tables Vol C Tables 4.2.6.8 and 6.1.1.4'
H H 0.0000 0.0000 'International Tables Vol C Tables 4.2.6.8 and 6.1.1.4'
O O 0.0106 0.0060 'International Tables Vol C Tables 4.2.6.8 and 6.1.1.4'
Fe Fe 0.3463 0.8444 'International Tables Vol C Tables 4.2.6.8 and 6.1.1.4'
N N 0.0061 0.0033 'International Tables Vol C Tables 4.2.6.8 and 6.1.1.4'

loop_
_geom_angle_atom_site_label_1
_geom_angle_atom_site_label_2
_geom_angle_atom_site_label_3
_geom_angle
_geom_angle_site_symmetry_1
_geom_angle_site_symmetry_3
O3 Fe O3 180.0 . 2
O3 Fe O5 98.14(8) . 2
O3 Fe O5 81.86(8) 2 2
O3 Fe O5 81.86(8) . .
O3 Fe O5 98.14(8) 2 .
O5 Fe O5 180.0 2 .
O3 Fe O1 91.83(7) . 2
O3 Fe O1 88.17(7) 2 2
O5 Fe O1 88.69(7) 2 2
O5 Fe O1 91.31(7) . 2
O3 Fe O1 88.17(7) . .
O3 Fe O1 91.83(7) 2 .
O5 Fe O1 91.31(7) 2 .
O5 Fe O1 88.69(7) . .
O1 Fe O1 180.0 2 .
C1 O1 Fe 129.66(13) . .
C3 O3 Fe 107.79(11) . .
O2 C1 O1 122.2(2) . .
O2 C1 C2 118.0(2) . .
O1 C1 C2 119.8(2) . .
C1 C2 C3 115.9(2) . .
O3 C3 C5 110.6(2) . .
O3 C3 C2 109.4(2) . .
C5 C3 C2 108.3(2) . .
O3 C3 C4 109.26(15) . .
C5 C3 C4 112.0(2) . .
C2 C3 C4 107.2(2) . .
O4 C4 O5 122.9(2) . .
O4 C4 C3 121.1(2) . .
O5 C4 C3 115.8(2) . .
C4 O5 Fe 110.13(13) . .
C6 C5 C3 115.7(2) . .
O7 C6 O6 124.4(2) . .
O7 C6 C5 119.3(2) . .
O6 C6 C5 116.0(2) . .

loop_
_geom_bond_atom_site_label_1
_geom_bond_atom_site_label_2
_geom_bond_distance
_geom_bond_site_symmetry_2
Fe O3 1.953(2) .
Fe O3 1.953(2) 2
Fe O5 2.008(2) 2
Fe O5 2.008(2) .
Fe O1 2.068(2) 2
Fe O1 2.068(2) .
O1 C1 1.281(3) .
O3 C3 1.419(2) .
O4 C4 1.231(3) .
C1 O2 1.237(3) .
C1 C2 1.518(3) .
C2 C3 1.539(3) .
C3 C5 1.531(3) .
C3 C4 1.553(3) .
C4 O5 1.286(3) .
C5 C6 1.523(3) .
C6 O7 1.239(3) .
C6 O6 1.256(3) .
